data_8105581
loop_
_publ_author_name
'Huang, Xiaoqin'
'Zheng, Chunhong'
'Pu, Shouzhi'

_publ_section_title
;
 Crystal structure and photochromism of
 1-(2-ethyl-5-formylthiophen-3yl)-2-(2-cyano-1,5-dimethyl-4-pyrrl)-3,3,4,4,5,5-hexafluorocyclopent-1-ene,
 C19H14F6N2OS
;
_journal_issue 1
_journal_name_full 'Zeitschrift f\"ur Kristallographie - New Crystal Structures'
_journal_page_first 181
_journal_page_last 183
_journal_paper_doi 10.1515/ncrs-2018-0276
_journal_volume 234
_journal_year 2018
_chemical_formula_sum 'C19 H14 F6 N2 O S'
_chemical_formula_weight 432.38
_space_group_crystal_system monoclinic
_space_group_IT_number 14
_space_group_name_Hall '-P 2ybc'
_space_group_name_H-M_alt 'P 1 21/c 1'
_atom_sites_solution_hydrogens geom
_audit_creation_method SHELXL-2016/6
_cell_angle_alpha 90
_cell_angle_beta 95.095(2)
_cell_angle_gamma 90
_cell_formula_units_Z 4
_cell_length_a 16.534(2)
_cell_length_b 9.3008(12)
_cell_length_c 12.7681(16)
_cell_measurement_reflns_used 2996
_cell_measurement_temperature 296(2)
_cell_measurement_theta_max 23.81
_cell_measurement_theta_min 2.51
_cell_volume 1955.7(4)
_computing_cell_refinement 'Bruker SAINT'
_computing_data_collection 'Bruker APEX2'
_computing_data_reduction 'Bruker SAINT'
_computing_molecular_graphics 'Bruker SHELXTL'
_computing_publication_material 'Bruker SHELXTL'
_computing_structure_refinement 'SHELXL-2016/6 (Sheldrick, 2016)'
_computing_structure_solution 'SHELXS-97 (Sheldrick 2008)'
_diffrn_ambient_temperature 296(2)
_diffrn_measured_fraction_theta_full 0.998
_diffrn_measured_fraction_theta_max 0.997
_diffrn_measurement_device_type 'Bruker APEX-II CCD'
_diffrn_measurement_method 'phi and omega scans'
_diffrn_radiation_type MoK\a
_diffrn_radiation_wavelength 0.71073
_diffrn_reflns_av_R_equivalents 0.0239
_diffrn_reflns_av_unetI/netI 0.0305
_diffrn_reflns_Laue_measured_fraction_full 0.998
_diffrn_reflns_Laue_measured_fraction_max 0.997
_diffrn_reflns_limit_h_max 11
_diffrn_reflns_limit_h_min -20
_diffrn_reflns_limit_k_max 9
_diffrn_reflns_limit_k_min -11
_diffrn_reflns_limit_l_max 14
_diffrn_reflns_limit_l_min -15
_diffrn_reflns_number 10436
_diffrn_reflns_point_group_measured_fraction_full 0.998
_diffrn_reflns_point_group_measured_fraction_max 0.997
_diffrn_reflns_theta_full 25.242
_diffrn_reflns_theta_max 25.998
_diffrn_reflns_theta_min 2.922
_exptl_absorpt_coefficient_mu 0.233
_exptl_absorpt_correction_T_max 0.7456
_exptl_absorpt_correction_T_min 0.6977
_exptl_absorpt_correction_type multi-scan
_exptl_crystal_colour COLORLESS
_exptl_crystal_density_diffrn 1.468
_exptl_crystal_description BLOCK
_exptl_crystal_F_000 880
_exptl_crystal_size_max 0.260
_exptl_crystal_size_mid 0.220
_exptl_crystal_size_min 0.200
_refine_diff_density_max 0.230
_refine_diff_density_min -0.266
_refine_diff_density_rms 0.040
_refine_ls_extinction_coef .
_refine_ls_extinction_method none
_refine_ls_goodness_of_fit_ref 1.004
_refine_ls_hydrogen_treatment constr
_refine_ls_matrix_type full
_refine_ls_number_parameters 317
_refine_ls_number_reflns 3842
_refine_ls_number_restraints 0
_refine_ls_restrained_S_all 1.004
_refine_ls_R_factor_all 0.0735
_refine_ls_R_factor_gt 0.0466
_refine_ls_shift/su_max 0.000
_refine_ls_shift/su_mean 0.000
_refine_ls_structure_factor_coef Fsqd
_refine_ls_weighting_details 'w=1/[\s^2^(Fo^2^)+(0.0799P)^2^+0.5610P] where P=(Fo^2^+2Fc^2^)/3'
_refine_ls_weighting_scheme calc
_refine_ls_wR_factor_gt 0.1264
_refine_ls_wR_factor_ref 0.1471
_reflns_Friedel_coverage 0.000
_reflns_Friedel_fraction_full .
_reflns_Friedel_fraction_max .
_reflns_number_gt 2672
_reflns_number_total 3842
_reflns_threshold_expression 'I > 2\s(I)'
_cod_data_source_file suppl_ncrs-2018-0276_suppl.cif
_cod_data_source_block 1
_cod_original_sg_symbol_H-M 'P 21/c'
_cod_database_code 8105581
_shelx_shelxl_version_number 2016/6
_shelx_space_group_comment
; 
The symmetry employed for this shelxl refinement is uniquely defined 
by the following loop, which should always be used as a source of 
symmetry information in preference to the above space-group names. 
They are only intended as comments. 
;
_shelx_estimated_absorpt_t_min 0.942
_shelx_estimated_absorpt_t_max 0.955

loop_
_space_group_symop_operation_xyz
'x, y, z'
'-x, y+1/2, -z+1/2'
'-x, -y, -z'
'x, -y-1/2, z-1/2'

loop_
_atom_site_label
_atom_site_type_symbol
_atom_site_fract_x
_atom_site_fract_y
_atom_site_fract_z
_atom_site_U_iso_or_equiv
_atom_site_adp_type
_atom_site_occupancy
_atom_site_site_symmetry_order
_atom_site_calc_flag
_atom_site_refinement_flags_posn
_atom_site_refinement_flags_adp
_atom_site_refinement_flags_occupancy
_atom_site_disorder_assembly
_atom_site_disorder_group
C1 C 0.47553(16) 0.3934(3) 0.3148(2) 0.0720(8) Uani 1 1 d . . . . .
C2 C 0.42253(14) 0.4505(3) 0.38700(19) 0.0519(6) Uani 1 1 d . . . . .
C3 C 0.38041(14) 0.5768(3) 0.38358(18) 0.0499(6) Uani 1 1 d . . . . .
H3A H 0.380791 0.647312 0.332008 0.060 Uiso 1 1 calc R U . . .
C4 C 0.33615(12) 0.5802(2) 0.47306(17) 0.0414(5) Uani 1 1 d . . . . .
C5 C 0.35401(13) 0.4548(2) 0.52990(17) 0.0432(5) Uani 1 1 d . . . . .
C6 C 0.32766(16) 0.4065(3) 0.6329(2) 0.0620(7) Uani 1 1 d . . . . .
H6A H 0.291166 0.476149 0.658121 0.093 Uiso 1 1 calc R U . . .
H6B H 0.300542 0.315442 0.624209 0.093 Uiso 1 1 calc R U . . .
H6C H 0.374307 0.396748 0.682840 0.093 Uiso 1 1 calc R U . . .
C7 C 0.43742(17) 0.2321(3) 0.5043(3) 0.0753(8) Uani 1 1 d . . . . .
H7A H 0.417730 0.203333 0.569662 0.113 Uiso 1 1 calc R U . . .
H7B H 0.419084 0.164955 0.450275 0.113 Uiso 1 1 calc R U . . .
H7C H 0.495701 0.233970 0.511827 0.113 Uiso 1 1 calc R U . . .
C8 C 0.28117(13) 0.6942(2) 0.50030(17) 0.0426(5) Uani 1 1 d . . . . .
C9 C 0.30608(17) 0.8490(3) 0.4920(2) 0.0624(7) Uani 1 1 d . . . . .
C10 C 0.2358(2) 0.9353(3) 0.5222(3) 0.0893(12) Uani 1 1 d . . . . .
C11 C 0.17726(17) 0.8324(3) 0.5635(2) 0.0650(7) Uani 1 1 d . . . . .
C12 C 0.20701(13) 0.6856(2) 0.53568(17) 0.0426(5) Uani 1 1 d . . . . .
C13 C 0.15538(12) 0.5595(2) 0.54905(16) 0.0407(5) Uani 1 1 d . . . . .
C14 C 0.13631(12) 0.4571(2) 0.47266(17) 0.0418(5) Uani 1 1 d . . . . .
C15 C 0.15750(15) 0.4524(3) 0.36133(17) 0.0518(6) Uani 1 1 d . . . . .
H15A H 0.188948 0.537527 0.348073 0.062 Uiso 1 1 calc R U . . .
H15B H 0.107632 0.456740 0.315284 0.062 Uiso 1 1 calc R U . . .
C16 C 0.20495(17) 0.3215(3) 0.3324(2) 0.0674(7) Uani 1 1 d . . . . .
H16A H 0.215809 0.327516 0.259951 0.101 Uiso 1 1 calc R U . . .
H16B H 0.255329 0.317334 0.375948 0.101 Uiso 1 1 calc R U . . .
H16C H 0.173845 0.236381 0.343091 0.101 Uiso 1 1 calc R U . . .
C17 C 0.11698(13) 0.5320(3) 0.64223(18) 0.0489(6) Uani 1 1 d . . . . .
H17A H 0.121809 0.591927 0.700764 0.059 Uiso 1 1 calc R U . . .
C18 C 0.07225(13) 0.4085(3) 0.6369(2) 0.0532(6) Uani 1 1 d . . . . .
C19 C 0.02688(17) 0.3477(4) 0.7188(3) 0.0753(9) Uani 1 1 d . . . . .
H19A H 0.025513 0.400424 0.780524 0.090 Uiso 1 1 calc R U . . .
F1 F 0.3078(5) 0.8874(8) 0.3844(6) 0.127(3) Uani 0.639(6) 1 d . . P A 1
F2 F 0.3678(3) 0.8793(6) 0.5749(5) 0.0914(15) Uani 0.639(6) 1 d . . P A 1
F3 F 0.1920(2) 0.9700(4) 0.4174(3) 0.0995(14) Uani 0.639(6) 1 d . . P A 1
F4 F 0.2459(5) 1.0575(6) 0.5634(6) 0.102(3) Uani 0.639(6) 1 d . . P A 1
F5 F 0.1002(2) 0.8529(4) 0.5496(6) 0.0930(15) Uani 0.639(6) 1 d . . P A 1
F6 F 0.1952(3) 0.8453(5) 0.6758(4) 0.0952(14) Uani 0.639(6) 1 d . . P A 1
F1' F 0.3461(5) 0.8829(10) 0.4172(9) 0.070(3) Uani 0.361(6) 1 d . . P A 2
F2' F 0.3794(6) 0.8795(9) 0.5144(10) 0.092(3) Uani 0.361(6) 1 d . . P A 2
F3' F 0.2302(11) 1.0631(14) 0.5088(12) 0.135(7) Uani 0.361(6) 1 d . . P A 2
F4' F 0.2823(4) 0.9628(10) 0.6449(6) 0.112(3) Uani 0.361(6) 1 d . . P A 2
F5' F 0.1138(4) 0.8736(8) 0.4785(8) 0.097(3) Uani 0.361(6) 1 d . . P A 2
F6' F 0.1426(7) 0.8555(8) 0.6442(9) 0.104(3) Uani 0.361(6) 1 d . . P A 2
N1 N 0.51758(17) 0.3460(4) 0.2589(2) 0.1059(11) Uani 1 1 d . . . . .
N2 N 0.40689(10) 0.3740(2) 0.47608(15) 0.0469(5) Uani 1 1 d . . . . .
O1 O -0.00864(14) 0.2361(3) 0.7137(2) 0.1059(9) Uani 1 1 d . . . . .
S1 S 0.07414(4) 0.32641(7) 0.51696(5) 0.0575(2) Uani 1 1 d . . . . .

loop_
_atom_site_aniso_label
_atom_site_aniso_U_11
_atom_site_aniso_U_22
_atom_site_aniso_U_33
_atom_site_aniso_U_23
_atom_site_aniso_U_13
_atom_site_aniso_U_12
C1 0.0545(15) 0.084(2) 0.0794(19) -0.0285(16) 0.0173(14) -0.0006(14)
C2 0.0421(13) 0.0558(15) 0.0596(15) -0.0174(12) 0.0144(11) -0.0060(11)
C3 0.0516(13) 0.0481(13) 0.0528(13) -0.0005(10) 0.0195(11) -0.0063(10)
C4 0.0417(11) 0.0352(11) 0.0491(12) -0.0029(9) 0.0134(9) -0.0048(9)
C5 0.0383(11) 0.0404(12) 0.0518(13) -0.0033(10) 0.0089(10) -0.0041(9)
C6 0.0626(16) 0.0633(17) 0.0611(16) 0.0155(13) 0.0122(12) 0.0014(13)
C7 0.0607(17) 0.0505(16) 0.115(2) -0.0022(16) 0.0099(16) 0.0126(13)
C8 0.0484(12) 0.0354(11) 0.0457(12) -0.0024(9) 0.0130(10) -0.0037(9)
C9 0.0632(17) 0.0394(13) 0.088(2) -0.0024(13) 0.0235(15) -0.0077(12)
C10 0.088(2) 0.0338(15) 0.153(3) -0.0126(18) 0.049(2) -0.0037(14)
C11 0.0579(16) 0.0473(14) 0.093(2) -0.0189(14) 0.0245(15) 0.0016(12)
C12 0.0473(12) 0.0379(11) 0.0440(12) -0.0049(9) 0.0119(9) -0.0008(9)
C13 0.0367(11) 0.0411(12) 0.0460(12) 0.0021(9) 0.0129(9) 0.0034(9)
C14 0.0398(12) 0.0378(11) 0.0482(12) 0.0030(10) 0.0064(9) 0.0001(9)
C15 0.0636(15) 0.0493(14) 0.0425(12) -0.0014(10) 0.0051(11) -0.0081(11)
C16 0.0729(18) 0.0680(18) 0.0621(16) -0.0144(13) 0.0115(13) -0.0045(14)
C17 0.0456(13) 0.0530(14) 0.0504(13) 0.0016(11) 0.0175(10) 0.0071(10)
C18 0.0416(12) 0.0564(15) 0.0639(15) 0.0167(12) 0.0174(11) 0.0081(11)
C19 0.0595(16) 0.082(2) 0.089(2) 0.0318(17) 0.0353(15) 0.0136(16)
F1 0.218(8) 0.069(3) 0.103(4) 0.032(3) 0.067(5) 0.004(5)
F2 0.072(3) 0.063(2) 0.137(4) -0.025(3) -0.003(3) -0.0199(18)
F3 0.110(3) 0.067(2) 0.119(3) 0.0288(19) -0.007(2) 0.0087(18)
F4 0.100(4) 0.040(3) 0.170(6) -0.041(4) 0.042(4) -0.018(3)
F5 0.0616(19) 0.0545(18) 0.167(5) -0.011(3) 0.036(3) 0.0091(14)
F6 0.126(4) 0.083(2) 0.083(2) -0.0419(18) 0.044(3) -0.009(3)
F1' 0.088(5) 0.036(3) 0.094(7) 0.013(4) 0.051(5) -0.009(3)
F2' 0.065(4) 0.043(3) 0.168(11) -0.008(6) 0.016(6) -0.012(2)
F3' 0.126(9) 0.061(7) 0.227(18) 0.051(10) 0.063(11) 0.040(6)
F4' 0.093(4) 0.133(7) 0.112(5) -0.060(5) 0.008(3) -0.010(4)
F5' 0.063(4) 0.073(4) 0.150(7) 0.002(5) -0.025(4) 0.024(3)
F6' 0.132(8) 0.068(4) 0.124(8) -0.031(5) 0.084(7) 0.001(6)
N1 0.0831(19) 0.140(3) 0.100(2) -0.0473(19) 0.0371(16) 0.0187(18)
N2 0.0394(10) 0.0422(10) 0.0592(12) -0.0067(9) 0.0056(8) -0.0019(8)
O1 0.0961(17) 0.0947(18) 0.135(2) 0.0397(16) 0.0531(15) -0.0201(15)
S1 0.0527(4) 0.0479(4) 0.0729(4) 0.0077(3) 0.0118(3) -0.0090(3)

loop_
_atom_type_symbol
_atom_type_description
_atom_type_scat_dispersion_real
_atom_type_scat_dispersion_imag
_atom_type_scat_source
C C 0.0033 0.0016 'International Tables Vol C Tables 4.2.6.8 and 6.1.1.4'
H H 0.0000 0.0000 'International Tables Vol C Tables 4.2.6.8 and 6.1.1.4'
N N 0.0061 0.0033 'International Tables Vol C Tables 4.2.6.8 and 6.1.1.4'
O O 0.0106 0.0060 'International Tables Vol C Tables 4.2.6.8 and 6.1.1.4'
F F 0.0171 0.0103 'International Tables Vol C Tables 4.2.6.8 and 6.1.1.4'
S S 0.1246 0.1234 'International Tables Vol C Tables 4.2.6.8 and 6.1.1.4'

loop_
_geom_angle_atom_site_label_1
_geom_angle_atom_site_label_2
_geom_angle_atom_site_label_3
_geom_angle
_geom_angle_site_symmetry_1
_geom_angle_site_symmetry_3
N1 C1 C2 178.7(4) . .
C3 C2 N2 109.6(2) . .
C3 C2 C1 129.8(3) . .
N2 C2 C1 120.6(2) . .
C2 C3 C4 107.1(2) . .
C2 C3 H3A 126.5 . .
C4 C3 H3A 126.5 . .
C5 C4 C3 107.61(19) . .
C5 C4 C8 126.36(18) . .
C3 C4 C8 126.0(2) . .
N2 C5 C4 108.11(19) . .
N2 C5 C6 121.5(2) . .
C4 C5 C6 130.4(2) . .
C5 C6 H6A 109.5 . .
C5 C6 H6B 109.5 . .
H6A C6 H6B 109.5 . .
C5 C6 H6C 109.5 . .
H6A C6 H6C 109.5 . .
H6B C6 H6C 109.5 . .
N2 C7 H7A 109.5 . .
N2 C7 H7B 109.5 . .
H7A C7 H7B 109.5 . .
N2 C7 H7C 109.5 . .
H7A C7 H7C 109.5 . .
H7B C7 H7C 109.5 . .
C12 C8 C4 129.96(19) . .
C12 C8 C9 110.09(19) . .
C4 C8 C9 119.9(2) . .
F1' C9 F2' 63.3(7) . .
F1 C9 F2 126.2(5) . .
F1' C9 C10 122.7(5) . .
F2' C9 C10 125.4(5) . .
F1 C9 C10 101.4(4) . .
F2 C9 C10 103.0(3) . .
F1' C9 C8 117.5(5) . .
F2' C9 C8 117.8(5) . .
F1 C9 C8 109.7(4) . .
F2 C9 C8 108.5(3) . .
C10 C9 C8 105.8(2) . .
F3' C10 C11 129.8(9) . .
F4 C10 C11 119.9(5) . .
F3' C10 C9 123.2(9) . .
F4 C10 C9 121.2(5) . .
C11 C10 C9 106.9(2) . .
F4 C10 F3 102.4(4) . .
C11 C10 F3 100.2(3) . .
C9 C10 F3 102.2(3) . .
F3' C10 F4' 90.3(7) . .
C11 C10 F4' 91.4(4) . .
C9 C10 F4' 91.2(3) . .
F5 C11 F6 103.8(4) . .
F6' C11 C10 123.0(5) . .
F5 C11 C10 121.5(3) . .
F6 C11 C10 102.4(3) . .
F6' C11 F5' 102.3(6) . .
C10 C11 F5' 90.8(4) . .
F6' C11 C12 122.5(5) . .
F5 C11 C12 116.3(3) . .
F6 C11 C12 105.5(3) . .
C10 C11 C12 105.3(2) . .
F5' C11 C12 106.6(4) . .
C8 C12 C13 129.94(19) . .
C8 C12 C11 110.62(19) . .
C13 C12 C11 119.44(19) . .
C14 C13 C17 112.1(2) . .
C14 C13 C12 124.57(19) . .
C17 C13 C12 123.2(2) . .
C13 C14 C15 129.4(2) . .
C13 C14 S1 111.17(16) . .
C15 C14 S1 119.32(16) . .
C14 C15 C16 115.2(2) . .
C14 C15 H15A 108.5 . .
C16 C15 H15A 108.5 . .
C14 C15 H15B 108.5 . .
C16 C15 H15B 108.5 . .
H15A C15 H15B 107.5 . .
C15 C16 H16A 109.5 . .
C15 C16 H16B 109.5 . .
H16A C16 H16B 109.5 . .
C15 C16 H16C 109.5 . .
H16A C16 H16C 109.5 . .
H16B C16 H16C 109.5 . .
C18 C17 C13 112.9(2) . .
C18 C17 H17A 123.5 . .
C13 C17 H17A 123.5 . .
C17 C18 C19 127.1(3) . .
C17 C18 S1 111.53(17) . .
C19 C18 S1 121.4(2) . .
O1 C19 C18 125.6(3) . .
O1 C19 H19A 117.2 . .
C18 C19 H19A 117.2 . .
C2 N2 C5 107.57(19) . .
C2 N2 C7 125.9(2) . .
C5 N2 C7 126.5(2) . .
C18 S1 C14 92.17(11) . .

loop_
_geom_bond_atom_site_label_1
_geom_bond_atom_site_label_2
_geom_bond_distance
_geom_bond_site_symmetry_2
C1 N1 1.129(3) .
C1 C2 1.429(3) .
C2 C3 1.364(3) .
C2 N2 1.385(3) .
C3 C4 1.411(3) .
C3 H3A 0.9300 .
C4 C5 1.391(3) .
C4 C8 1.459(3) .
C5 N2 1.381(3) .
C5 C6 1.492(3) .
C6 H6A 0.9600 .
C6 H6B 0.9600 .
C6 H6C 0.9600 .
C7 N2 1.447(3) .
C7 H7A 0.9600 .
C7 H7B 0.9600 .
C7 H7C 0.9600 .
C8 C12 1.346(3) .
C8 C9 1.504(3) .
C9 F1' 1.249(10) .
C9 F2' 1.253(9) .
C9 F1 1.423(8) .
C9 F2 1.431(7) .
C9 C10 1.490(4) .
C10 F3' 1.203(13) .
C10 F4 1.257(7) .
C10 C11 1.491(4) .
C10 F3 1.499(5) .
C10 F4' 1.702(8) .
C11 F6' 1.242(7) .
C11 F5 1.285(4) .
C11 F6 1.443(6) .
C11 F5' 1.490(8) .
C11 C12 1.504(3) .
C12 C13 1.470(3) .
C13 C14 1.379(3) .
C13 C17 1.421(3) .
C14 C15 1.495(3) .
C14 S1 1.720(2) .
C15 C16 1.512(4) .
C15 H15A 0.9700 .
C15 H15B 0.9700 .
C16 H16A 0.9600 .
C16 H16B 0.9600 .
C16 H16C 0.9600 .
C17 C18 1.365(3) .
C17 H17A 0.9300 .
C18 C19 1.455(3) .
C18 S1 1.713(3) .
C19 O1 1.191(4) .
C19 H19A 0.9300 .

loop_
_geom_torsion_atom_site_label_1
_geom_torsion_atom_site_label_2
_geom_torsion_atom_site_label_3
_geom_torsion_atom_site_label_4
_geom_torsion
_geom_torsion_site_symmetry_1
_geom_torsion_site_symmetry_2
_geom_torsion_site_symmetry_3
_geom_torsion_site_symmetry_4
N2 C2 C3 C4 -0.4(3) . . . .
C1 C2 C3 C4 179.0(2) . . . .
C2 C3 C4 C5 0.9(3) . . . .
C2 C3 C4 C8 -178.6(2) . . . .
C3 C4 C5 N2 -1.1(2) . . . .
C8 C4 C5 N2 178.45(19) . . . .
C3 C4 C5 C6 176.5(2) . . . .
C8 C4 C5 C6 -3.9(4) . . . .
C5 C4 C8 C12 -43.5(4) . . . .
C3 C4 C8 C12 136.0(3) . . . .
C5 C4 C8 C9 135.3(3) . . . .
C3 C4 C8 C9 -45.2(3) . . . .
C12 C8 C9 F1' -143.8(6) . . . .
C4 C8 C9 F1' 37.1(6) . . . .
C12 C8 C9 F2' 143.5(7) . . . .
C4 C8 C9 F2' -35.5(8) . . . .
C12 C8 C9 F1 -111.2(4) . . . .
C4 C8 C9 F1 69.8(5) . . . .
C12 C8 C9 F2 107.4(3) . . . .
C4 C8 C9 F2 -71.7(4) . . . .
C12 C8 C9 C10 -2.6(3) . . . .
C4 C8 C9 C10 178.4(2) . . . .
F1' C9 C10 F3' -29.5(12) . . . .
F2' C9 C10 F3' 49.0(13) . . . .
C8 C9 C10 F3' -168.2(10) . . . .
F1 C9 C10 F4 -94.3(6) . . . .
F2 C9 C10 F4 37.4(6) . . . .
C8 C9 C10 F4 151.3(5) . . . .
F1' C9 C10 C11 147.5(6) . . . .
F2' C9 C10 C11 -134.0(8) . . . .
F1 C9 C10 C11 123.3(4) . . . .
F2 C9 C10 C11 -105.1(4) . . . .
C8 C9 C10 C11 8.8(4) . . . .
F1 C9 C10 F3 18.5(4) . . . .
F2 C9 C10 F3 150.2(4) . . . .
C8 C9 C10 F3 -96.0(3) . . . .
F1' C9 C10 F4' -120.6(7) . . . .
F2' C9 C10 F4' -42.1(8) . . . .
C8 C9 C10 F4' 100.6(4) . . . .
F3' C10 C11 F6' -47.3(14) . . . .
C9 C10 C11 F6' 136.0(8) . . . .
F4' C10 C11 F6' 44.3(9) . . . .
F4 C10 C11 F5 70.6(7) . . . .
C9 C10 C11 F5 -146.3(4) . . . .
F3 C10 C11 F5 -40.1(5) . . . .
F4 C10 C11 F6 -44.3(6) . . . .
C9 C10 C11 F6 98.8(4) . . . .
F3 C10 C11 F6 -155.0(3) . . . .
F3' C10 C11 F5' 57.9(11) . . . .
C9 C10 C11 F5' -118.8(4) . . . .
F4' C10 C11 F5' 149.6(5) . . . .
F3' C10 C11 C12 165.4(10) . . . .
F4 C10 C11 C12 -154.4(5) . . . .
C9 C10 C11 C12 -11.3(4) . . . .
F3 C10 C11 C12 94.9(3) . . . .
F4' C10 C11 C12 -103.0(3) . . . .
C4 C8 C12 C13 -6.1(4) . . . .
C9 C8 C12 C13 175.0(2) . . . .
C4 C8 C12 C11 174.2(2) . . . .
C9 C8 C12 C11 -4.7(3) . . . .
F6' C11 C12 C8 -137.3(8) . . . .
F5 C11 C12 C8 147.9(4) . . . .
F6 C11 C12 C8 -97.7(3) . . . .
C10 C11 C12 C8 10.2(3) . . . .
F5' C11 C12 C8 105.7(5) . . . .
F6' C11 C12 C13 42.9(9) . . . .
F5 C11 C12 C13 -31.9(5) . . . .
F6 C11 C12 C13 82.5(3) . . . .
C10 C11 C12 C13 -169.7(2) . . . .
F5' C11 C12 C13 -74.1(5) . . . .
C8 C12 C13 C14 -50.4(4) . . . .
C11 C12 C13 C14 129.4(2) . . . .
C8 C12 C13 C17 131.9(3) . . . .
C11 C12 C13 C17 -48.4(3) . . . .
C17 C13 C14 C15 174.1(2) . . . .
C12 C13 C14 C15 -3.9(4) . . . .
C17 C13 C14 S1 -1.7(2) . . . .
C12 C13 C14 S1 -179.67(17) . . . .
C13 C14 C15 C16 121.7(3) . . . .
S1 C14 C15 C16 -62.9(3) . . . .
C14 C13 C17 C18 2.1(3) . . . .
C12 C13 C17 C18 -179.8(2) . . . .
C13 C17 C18 C19 178.6(2) . . . .
C13 C17 C18 S1 -1.6(3) . . . .
C17 C18 C19 O1 -176.4(3) . . . .
S1 C18 C19 O1 3.9(4) . . . .
C3 C2 N2 C5 -0.3(3) . . . .
C1 C2 N2 C5 -179.8(2) . . . .
C3 C2 N2 C7 176.9(2) . . . .
C1 C2 N2 C7 -2.6(4) . . . .
C4 C5 N2 C2 0.9(2) . . . .
C6 C5 N2 C2 -177.0(2) . . . .
C4 C5 N2 C7 -176.3(2) . . . .
C6 C5 N2 C7 5.8(3) . . . .
C17 C18 S1 C14 0.55(19) . . . .
C19 C18 S1 C14 -179.7(2) . . . .
C13 C14 S1 C18 0.66(17) . . . .
C15 C14 S1 C18 -175.56(18) . . . .
